data_7063632
loop_
_publ_author_name
'Das, Susmita'
'Das, Manik'
'Biswas, Raju'
'Das, Uttam Kumar'
'Samanta, Bidhan Chandra'
'Choudhuri, Indranil'
'Bhattacharyya, Nandan'
'Laha, Soumik'
'Maity, Tithi'

_publ_section_title
;
 Fabrication of novel AIE active chemosensor for selective detection of
 Pd(II) and picric acid: extended detection in HeLa cancer cell line
;
_journal_name_full 'New Journal of Chemistry'
_journal_paper_doi 10.1039/D4NJ04935G
_journal_year 2025
_chemical_formula_sum 'C38 H41 Br N4 O3'
_chemical_formula_weight 681.66
_space_group_crystal_system triclinic
_space_group_IT_number 2
_space_group_name_Hall '-P 1'
_space_group_name_H-M_alt 'P -1'
_atom_sites_solution_hydrogens geom
_audit_creation_method SHELXL-2018/3
_audit_update_record
;
2024-09-27 deposited with the CCDC.	2025-02-03 downloaded from the CCDC.
;
_cell_angle_alpha 63.285(10)
_cell_angle_beta 70.822(11)
_cell_angle_gamma 70.907(10)
_cell_formula_units_Z 2
_cell_length_a 11.899(4)
_cell_length_b 12.929(4)
_cell_length_c 13.569(5)
_cell_measurement_reflns_used 499
_cell_measurement_temperature 150(2)
_cell_measurement_theta_max 30.207
_cell_measurement_theta_min 2.242
_cell_volume 1720.9(10)
_computing_structure_refinement 'SHELXL-2018/3 (Sheldrick, 2018)'
_computing_structure_solution 'SHELXT 2018/2 (Sheldrick, 2018)'
_diffrn_ambient_temperature 150(2)
_diffrn_detector_area_resol_mean 3
_diffrn_measured_fraction_theta_full 0.988
_diffrn_measured_fraction_theta_max 0.976
_diffrn_measurement_device_type 'BRUKER CCD AREA DETECTOR'
_diffrn_measurement_method 'PHI-OMEGA SCAN'
_diffrn_radiation_type MoK\a
_diffrn_radiation_wavelength 0.71073
_diffrn_reflns_av_R_equivalents 0.0980
_diffrn_reflns_av_unetI/netI 0.1419
_diffrn_reflns_Laue_measured_fraction_full 0.988
_diffrn_reflns_Laue_measured_fraction_max 0.976
_diffrn_reflns_limit_h_max 16
_diffrn_reflns_limit_h_min -15
_diffrn_reflns_limit_k_max 18
_diffrn_reflns_limit_k_min -18
_diffrn_reflns_limit_l_max 19
_diffrn_reflns_limit_l_min -17
_diffrn_reflns_number 24043
_diffrn_reflns_point_group_measured_fraction_full 0.988
_diffrn_reflns_point_group_measured_fraction_max 0.976
_diffrn_reflns_theta_full 25.242
_diffrn_reflns_theta_max 30.207
_diffrn_reflns_theta_min 2.242
_exptl_absorpt_coefficient_mu 1.236
_exptl_absorpt_correction_T_max 0.929
_exptl_absorpt_correction_T_min 0.860
_exptl_absorpt_correction_type multi-scan
_exptl_absorpt_process_details SADABS
_exptl_crystal_colour Yellow
_exptl_crystal_density_diffrn 1.315
_exptl_crystal_description plate
_exptl_crystal_F_000 712
_exptl_crystal_size_max 0.163
_exptl_crystal_size_mid 0.102
_exptl_crystal_size_min 0.06
_refine_diff_density_max 0.844
_refine_diff_density_min -0.795
_refine_diff_density_rms 0.111
_refine_ls_extinction_method none
_refine_ls_goodness_of_fit_ref 1.084
_refine_ls_hydrogen_treatment constr
_refine_ls_matrix_type full
_refine_ls_number_parameters 421
_refine_ls_number_reflns 9990
_refine_ls_number_restraints 0
_refine_ls_restrained_S_all 1.084
_refine_ls_R_factor_all 0.1475
_refine_ls_R_factor_gt 0.0922
_refine_ls_shift/su_max 0.000
_refine_ls_shift/su_mean 0.000
_refine_ls_structure_factor_coef Fsqd
_refine_ls_weighting_details 'w=1/[\s^2^(Fo^2^)+(0.1000P)^2^+0.6891P] where P=(Fo^2^+2Fc^2^)/3'
_refine_ls_weighting_scheme calc
_refine_ls_wR_factor_gt 0.2307
_refine_ls_wR_factor_ref 0.2625
_reflns_Friedel_coverage 0.000
_reflns_number_gt 5606
_reflns_number_total 9990
_reflns_threshold_expression 'I > 2\s(I)'
_cod_data_source_file d4nj04935g2.cif
_cod_data_source_block mo_RM200723_0m_a
_cod_database_code 7063632
_shelx_shelxl_version_number 2018/3
_shelx_space_group_comment
;
The symmetry employed for this shelxl refinement is uniquely defined
by the following loop, which should always be used as a source of
symmetry information in preference to the above space-group names.
They are only intended as comments.
;
_shelx_estimated_absorpt_t_min 0.860
_shelx_estimated_absorpt_t_max 0.929

loop_
_space_group_symop_operation_xyz
'x, y, z'
'-x, -y, -z'

loop_
_atom_site_label
_atom_site_type_symbol
_atom_site_fract_x
_atom_site_fract_y
_atom_site_fract_z
_atom_site_U_iso_or_equiv
_atom_site_adp_type
_atom_site_occupancy
_atom_site_site_symmetry_order
_atom_site_calc_flag
_atom_site_refinement_flags_posn
_atom_site_refinement_flags_adp
_atom_site_refinement_flags_occupancy
_atom_site_disorder_assembly
_atom_site_disorder_group
Br1 Br 0.68914(5) 0.59361(5) -0.10112(4) 0.0704(2) Uani 1 1 d . . . . .
O1 O 0.1699(3) 0.7751(3) 0.1014(3) 0.0538(8) Uani 1 1 d . . . . .
H1 H 0.166765 0.782657 0.160661 0.081 Uiso 1 1 calc R U . . .
O15 O -0.0635(2) 0.8333(3) 0.5511(3) 0.0518(8) Uani 1 1 d . . . . .
O34 O 0.42493(19) 0.4569(2) 0.6419(2) 0.0351(6) Uani 1 1 d . . . . .
N41 N 0.6561(2) 0.7443(3) 0.5352(3) 0.0357(7) Uani 1 1 d . . . . .
N13 N 0.1186(2) 0.6991(2) 0.5757(2) 0.0278(6) Uani 1 1 d . . . . .
N27 N 0.2441(3) 0.1211(3) 0.8022(3) 0.0417(7) Uani 1 1 d . . . . .
C43 C 0.8186(4) 0.5762(4) 0.6199(4) 0.0444(9) Uani 1 1 d . . . . .
H43A H 0.840138 0.621206 0.650395 0.067 Uiso 1 1 calc R U . . .
H43B H 0.891103 0.519544 0.600557 0.067 Uiso 1 1 calc R U . . .
H43C H 0.756283 0.533224 0.676647 0.067 Uiso 1 1 calc R U . . .
C42 C 0.7697(3) 0.6599(3) 0.5156(3) 0.0356(8) Uani 1 1 d . . . . .
H42A H 0.832230 0.704972 0.460236 0.043 Uiso 1 1 calc R U . . .
H42B H 0.755940 0.612858 0.481483 0.043 Uiso 1 1 calc R U . . .
C39 C 0.5447(3) 0.7130(3) 0.5703(3) 0.0290(7) Uani 1 1 d . . . . .
C38 C 0.4344(3) 0.7968(3) 0.5830(3) 0.0332(7) Uani 1 1 d . . . . .
H38 H 0.437206 0.874811 0.569399 0.040 Uiso 1 1 calc R U . . .
C37 C 0.3230(3) 0.7665(3) 0.6149(3) 0.0331(7) Uani 1 1 d . . . . .
H37 H 0.251050 0.824494 0.623574 0.040 Uiso 1 1 calc R U . . .
C36 C 0.3119(3) 0.6533(3) 0.6350(3) 0.0271(6) Uani 1 1 d . . . . .
C22 C 0.1883(3) 0.6235(3) 0.6668(3) 0.0257(6) Uani 1 1 d . . . . .
C12 C 0.1508(3) 0.6894(3) 0.4676(3) 0.0338(7) Uani 1 1 d . . . . .
H12A H 0.075205 0.709552 0.441198 0.041 Uiso 1 1 calc R U . . .
H12B H 0.189627 0.605811 0.477842 0.041 Uiso 1 1 calc R U . . .
C10 C 0.2355(4) 0.7668(4) 0.3769(3) 0.0452(9) Uani 1 1 d . . . . .
H10 H 0.316959 0.736871 0.397208 0.054 Uiso 1 1 calc R U . . .
N9 N 0.2486(3) 0.7537(3) 0.2703(3) 0.0448(8) Uani 1 1 d . . . . .
C8 C 0.3548(4) 0.7166(3) 0.2215(3) 0.0407(8) Uani 1 1 d . . . . .
H8 H 0.421059 0.696921 0.255646 0.049 Uiso 1 1 calc R U . . .
C7 C 0.3794(4) 0.7029(3) 0.1148(3) 0.0405(8) Uani 1 1 d . . . . .
C2 C 0.2865(4) 0.7341(4) 0.0574(3) 0.0428(9) Uani 1 1 d . . . . .
C3 C 0.3149(4) 0.7240(4) -0.0463(4) 0.0486(10) Uani 1 1 d . . . . .
H3 H 0.252152 0.745802 -0.085153 0.058 Uiso 1 1 calc R U . . .
C4 C 0.4344(5) 0.6822(4) -0.0936(4) 0.0526(11) Uani 1 1 d . . . . .
H4 H 0.453635 0.675541 -0.164538 0.063 Uiso 1 1 calc R U . . .
C11 C 0.1943(5) 0.8946(4) 0.3588(4) 0.0660(14) Uani 1 1 d . . . . .
H11A H 0.254999 0.938119 0.299690 0.099 Uiso 1 1 calc R U . . .
H11B H 0.184699 0.903674 0.429212 0.099 Uiso 1 1 calc R U . . .
H11C H 0.116148 0.926216 0.335472 0.099 Uiso 1 1 calc R U . . .
C21 C 0.1039(3) 0.6599(3) 0.7632(3) 0.0308(7) Uani 1 1 d . . . . .
C20 C 0.1198(4) 0.6176(4) 0.8736(4) 0.0431(9) Uani 1 1 d . . . . .
H20 H 0.189609 0.559756 0.896800 0.052 Uiso 1 1 calc R U . . .
C19 C 0.0291(4) 0.6635(5) 0.9479(4) 0.0577(12) Uani 1 1 d . . . . .
H19 H 0.037580 0.637276 1.023210 0.069 Uiso 1 1 calc R U . . .
C18 C -0.0744(4) 0.7479(5) 0.9135(5) 0.0642(14) Uani 1 1 d . . . . .
H18 H -0.135150 0.777898 0.965714 0.077 Uiso 1 1 calc R U . . .
C17 C -0.0889(4) 0.7869(4) 0.8071(4) 0.0509(11) Uani 1 1 d . . . . .
H17 H -0.159868 0.843239 0.784876 0.061 Uiso 1 1 calc R U . . .
C16 C 0.0021(3) 0.7436(3) 0.7288(4) 0.0378(8) Uani 1 1 d . . . . .
C14 C 0.0098(3) 0.7678(3) 0.6101(3) 0.0350(8) Uani 1 1 d . . . . .
C40 C 0.5349(3) 0.5989(3) 0.5925(3) 0.0312(7) Uani 1 1 d . . . . .
H40 H 0.606437 0.539679 0.586211 0.037 Uiso 1 1 calc R U . . .
C35 C 0.4208(3) 0.5721(3) 0.6236(3) 0.0272(6) Uani 1 1 d . . . . .
C33 C 0.3169(3) 0.4166(3) 0.6865(3) 0.0274(6) Uani 1 1 d . . . . .
C32 C 0.3321(3) 0.2955(3) 0.7197(3) 0.0317(7) Uani 1 1 d . . . . .
H32 H 0.411773 0.247834 0.711151 0.038 Uiso 1 1 calc R U . . .
C26 C 0.2309(3) 0.2430(3) 0.7657(3) 0.0310(7) Uani 1 1 d . . . . .
C28 C 0.1419(4) 0.0624(3) 0.8647(4) 0.0443(9) Uani 1 1 d . . . . .
H28A H 0.078114 0.110859 0.904223 0.053 Uiso 1 1 calc R U . . .
H28B H 0.169711 -0.015266 0.922675 0.053 Uiso 1 1 calc R U . . .
C29 C 0.0870(5) 0.0431(5) 0.7895(5) 0.0663(14) Uani 1 1 d . . . . .
H29A H 0.058349 0.119673 0.732335 0.099 Uiso 1 1 calc R U . . .
H29B H 0.018298 0.004277 0.835458 0.099 Uiso 1 1 calc R U . . .
H29C H 0.148844 -0.007204 0.752045 0.099 Uiso 1 1 calc R U . . .
C30 C 0.3654(4) 0.0457(3) 0.7874(4) 0.0522(11) Uani 1 1 d . . . . .
H30A H 0.415839 0.088628 0.714581 0.063 Uiso 1 1 calc R U . . .
H30B H 0.358037 -0.026432 0.783635 0.063 Uiso 1 1 calc R U . . .
C31 C 0.4296(5) 0.0093(5) 0.8809(5) 0.0774(17) Uani 1 1 d . . . . .
H31A H 0.453212 0.078060 0.874955 0.116 Uiso 1 1 calc R U . . .
H31B H 0.502583 -0.052585 0.874181 0.116 Uiso 1 1 calc R U . . .
H31C H 0.374826 -0.021358 0.954203 0.116 Uiso 1 1 calc R U . . .
C25 C 0.1148(3) 0.3177(3) 0.7749(3) 0.0326(7) Uani 1 1 d . . . . .
H25 H 0.043976 0.285343 0.805064 0.039 Uiso 1 1 calc R U . . .
C24 C 0.1034(3) 0.4392(3) 0.7400(3) 0.0304(7) Uani 1 1 d . . . . .
H24 H 0.024025 0.487984 0.745781 0.036 Uiso 1 1 calc R U . . .
C23 C 0.2035(3) 0.4921(3) 0.6969(3) 0.0268(6) Uani 1 1 d . . . . .
C44 C 0.6631(3) 0.8617(3) 0.5203(3) 0.0360(8) Uani 1 1 d . . . . .
H44A H 0.602941 0.922081 0.475836 0.043 Uiso 1 1 calc R U . . .
H44B H 0.744996 0.875975 0.475693 0.043 Uiso 1 1 calc R U . . .
C45 C 0.6398(3) 0.8785(4) 0.6295(3) 0.0410(8) Uani 1 1 d . . . . .
H45A H 0.556692 0.870369 0.671946 0.062 Uiso 1 1 calc R U . . .
H45B H 0.649810 0.957562 0.612260 0.062 Uiso 1 1 calc R U . . .
H45C H 0.697986 0.818333 0.674938 0.062 Uiso 1 1 calc R U . . .
C6 C 0.4990(4) 0.6600(4) 0.0669(3) 0.0446(9) Uani 1 1 d . . . . .
H6 H 0.562267 0.637409 0.105400 0.054 Uiso 1 1 calc R U . . .
C5 C 0.5256(4) 0.6502(4) -0.0357(4) 0.0472(10) Uani 1 1 d . . . . .

loop_
_atom_site_aniso_label
_atom_site_aniso_U_11
_atom_site_aniso_U_22
_atom_site_aniso_U_33
_atom_site_aniso_U_23
_atom_site_aniso_U_13
_atom_site_aniso_U_12
Br1 0.0734(4) 0.0570(3) 0.0479(3) -0.0120(2) 0.0073(2) -0.0054(3)
O1 0.0476(17) 0.066(2) 0.0463(19) -0.0136(15) -0.0139(13) -0.0175(15)
O15 0.0279(13) 0.0458(16) 0.076(2) -0.0185(15) -0.0249(13) 0.0064(12)
O34 0.0222(10) 0.0246(11) 0.0605(17) -0.0220(11) -0.0032(10) -0.0048(9)
N41 0.0249(13) 0.0274(14) 0.056(2) -0.0198(14) -0.0065(13) -0.0045(11)
N13 0.0237(12) 0.0257(13) 0.0342(15) -0.0123(11) -0.0095(11) -0.0008(10)
N27 0.0381(16) 0.0252(14) 0.055(2) -0.0112(14) -0.0074(14) -0.0073(12)
C43 0.046(2) 0.043(2) 0.049(2) -0.0202(19) -0.0196(18) -0.0023(17)
C42 0.0252(15) 0.0410(19) 0.043(2) -0.0208(17) -0.0003(14) -0.0100(14)
C39 0.0241(14) 0.0285(16) 0.0366(19) -0.0145(14) -0.0061(13) -0.0055(12)
C38 0.0303(16) 0.0229(15) 0.049(2) -0.0140(15) -0.0134(15) -0.0045(13)
C37 0.0244(15) 0.0266(16) 0.048(2) -0.0174(15) -0.0091(14) -0.0001(12)
C36 0.0240(14) 0.0234(15) 0.0351(18) -0.0123(13) -0.0086(12) -0.0030(12)
C22 0.0210(13) 0.0253(15) 0.0297(16) -0.0106(13) -0.0060(11) -0.0031(11)
C12 0.0382(18) 0.0280(16) 0.038(2) -0.0109(15) -0.0163(15) -0.0052(14)
C10 0.054(2) 0.045(2) 0.039(2) -0.0157(18) -0.0037(18) -0.0214(19)
N9 0.0492(19) 0.0463(19) 0.0392(19) -0.0136(15) -0.0058(15) -0.0183(16)
C8 0.048(2) 0.038(2) 0.037(2) -0.0086(16) -0.0105(17) -0.0175(17)
C7 0.051(2) 0.0348(19) 0.035(2) -0.0075(16) -0.0091(16) -0.0171(17)
C2 0.049(2) 0.039(2) 0.041(2) -0.0088(17) -0.0085(17) -0.0213(17)
C3 0.064(3) 0.048(2) 0.042(2) -0.0114(19) -0.016(2) -0.026(2)
C4 0.084(3) 0.042(2) 0.036(2) -0.0108(18) -0.008(2) -0.028(2)
C11 0.092(4) 0.050(3) 0.056(3) -0.009(2) -0.013(3) -0.035(3)
C21 0.0269(15) 0.0333(17) 0.0361(19) -0.0188(15) -0.0010(13) -0.0090(13)
C20 0.044(2) 0.046(2) 0.043(2) -0.0232(18) -0.0012(17) -0.0136(17)
C19 0.061(3) 0.077(3) 0.047(3) -0.038(2) 0.004(2) -0.024(3)
C18 0.050(3) 0.084(4) 0.076(4) -0.062(3) 0.017(2) -0.021(3)
C17 0.0312(18) 0.052(2) 0.073(3) -0.037(2) 0.0001(19) -0.0053(17)
C16 0.0234(15) 0.0356(18) 0.055(2) -0.0246(17) -0.0007(15) -0.0050(14)
C14 0.0212(14) 0.0303(17) 0.054(2) -0.0178(16) -0.0092(14) -0.0026(13)
C40 0.0253(15) 0.0266(16) 0.044(2) -0.0157(15) -0.0077(13) -0.0046(12)
C35 0.0242(14) 0.0206(14) 0.0394(19) -0.0153(13) -0.0076(13) -0.0018(11)
C33 0.0243(14) 0.0239(15) 0.0343(17) -0.0116(13) -0.0072(12) -0.0039(12)
C32 0.0261(15) 0.0222(15) 0.046(2) -0.0140(14) -0.0098(14) -0.0006(12)
C26 0.0337(16) 0.0256(15) 0.0351(19) -0.0106(14) -0.0081(14) -0.0090(13)
C28 0.049(2) 0.0302(18) 0.049(2) -0.0071(17) -0.0075(18) -0.0174(17)
C29 0.060(3) 0.069(3) 0.081(4) -0.026(3) -0.013(3) -0.033(3)
C30 0.049(2) 0.0276(18) 0.081(3) -0.021(2) -0.016(2) -0.0073(17)
C31 0.078(4) 0.049(3) 0.096(5) 0.000(3) -0.046(3) -0.015(3)
C25 0.0261(15) 0.0340(17) 0.0358(19) -0.0139(15) 0.0008(13) -0.0106(13)
C24 0.0240(14) 0.0294(16) 0.0353(18) -0.0136(14) -0.0043(13) -0.0030(12)
C23 0.0261(14) 0.0258(15) 0.0303(17) -0.0130(13) -0.0069(12) -0.0032(12)
C44 0.0333(17) 0.0291(17) 0.046(2) -0.0098(15) -0.0070(15) -0.0150(14)
C45 0.0382(19) 0.041(2) 0.048(2) -0.0188(18) -0.0120(16) -0.0081(16)
C6 0.051(2) 0.040(2) 0.036(2) -0.0057(17) -0.0078(17) -0.0154(18)
C5 0.059(2) 0.035(2) 0.036(2) -0.0075(17) -0.0019(18) -0.0135(18)

loop_
_atom_type_symbol
_atom_type_description
_atom_type_scat_dispersion_real
_atom_type_scat_dispersion_imag
_atom_type_scat_source
C C 0.0033 0.0016 'International Tables Vol C Tables 4.2.6.8 and 6.1.1.4'
H H 0.0000 0.0000 'International Tables Vol C Tables 4.2.6.8 and 6.1.1.4'
N N 0.0061 0.0033 'International Tables Vol C Tables 4.2.6.8 and 6.1.1.4'
O O 0.0106 0.0060 'International Tables Vol C Tables 4.2.6.8 and 6.1.1.4'
Br Br -0.2901 2.4595 'International Tables Vol C Tables 4.2.6.8 and 6.1.1.4'

loop_
_geom_angle_atom_site_label_1
_geom_angle_atom_site_label_2
_geom_angle_atom_site_label_3
_geom_angle
_geom_angle_site_symmetry_1
_geom_angle_site_symmetry_3
_geom_angle_publ_flag
C2 O1 H1 109.5 . . ?
C35 O34 C33 118.7(2) . . ?
C39 N41 C44 120.5(3) . . ?
C39 N41 C42 121.0(3) . . ?
C44 N41 C42 118.5(3) . . ?
C14 N13 C12 122.1(3) . . ?
C14 N13 C22 113.4(3) . . ?
C12 N13 C22 123.8(3) . . ?
C26 N27 C28 122.5(3) . . ?
C26 N27 C30 120.0(3) . . ?
C28 N27 C30 117.3(3) . . ?
C42 C43 H43A 109.5 . . ?
C42 C43 H43B 109.5 . . ?
H43A C43 H43B 109.5 . . ?
C42 C43 H43C 109.5 . . ?
H43A C43 H43C 109.5 . . ?
H43B C43 H43C 109.5 . . ?
N41 C42 C43 114.6(3) . . ?
N41 C42 H42A 108.6 . . ?
C43 C42 H42A 108.6 . . ?
N41 C42 H42B 108.6 . . ?
C43 C42 H42B 108.6 . . ?
H42A C42 H42B 107.6 . . ?
N41 C39 C40 122.0(3) . . ?
N41 C39 C38 121.0(3) . . ?
C40 C39 C38 117.0(3) . . ?
C37 C38 C39 120.9(3) . . ?
C37 C38 H38 119.5 . . ?
C39 C38 H38 119.5 . . ?
C38 C37 C36 122.7(3) . . ?
C38 C37 H37 118.7 . . ?
C36 C37 H37 118.7 . . ?
C35 C36 C37 115.6(3) . . ?
C35 C36 C22 122.9(3) . . ?
C37 C36 C22 121.6(3) . . ?
N13 C22 C36 111.4(3) . . ?
N13 C22 C23 112.2(2) . . ?
C36 C22 C23 110.0(2) . . ?
N13 C22 C21 100.3(2) . . ?
C36 C22 C21 111.5(2) . . ?
C23 C22 C21 111.0(3) . . ?
N13 C12 C10 115.0(3) . . ?
N13 C12 H12A 108.5 . . ?
C10 C12 H12A 108.5 . . ?
N13 C12 H12B 108.5 . . ?
C10 C12 H12B 108.5 . . ?
H12A C12 H12B 107.5 . . ?
N9 C10 C11 109.2(4) . . ?
N9 C10 C12 107.3(3) . . ?
C11 C10 C12 114.8(4) . . ?
N9 C10 H10 108.5 . . ?
C11 C10 H10 108.5 . . ?
C12 C10 H10 108.5 . . ?
C8 N9 C10 117.6(3) . . ?
N9 C8 C7 122.5(4) . . ?
N9 C8 H8 118.8 . . ?
C7 C8 H8 118.8 . . ?
C6 C7 C2 119.0(4) . . ?
C6 C7 C8 119.1(4) . . ?
C2 C7 C8 121.9(4) . . ?
O1 C2 C3 119.5(4) . . ?
O1 C2 C7 120.6(4) . . ?
C3 C2 C7 119.9(4) . . ?
C2 C3 C4 120.6(4) . . ?
C2 C3 H3 119.7 . . ?
C4 C3 H3 119.7 . . ?
C3 C4 C5 119.1(4) . . ?
C3 C4 H4 120.4 . . ?
C5 C4 H4 120.4 . . ?
C10 C11 H11A 109.5 . . ?
C10 C11 H11B 109.5 . . ?
H11A C11 H11B 109.5 . . ?
C10 C11 H11C 109.5 . . ?
H11A C11 H11C 109.5 . . ?
H11B C11 H11C 109.5 . . ?
C16 C21 C20 121.7(3) . . ?
C16 C21 C22 110.6(3) . . ?
C20 C21 C22 127.6(3) . . ?
C19 C20 C21 117.3(4) . . ?
C19 C20 H20 121.3 . . ?
C21 C20 H20 121.3 . . ?
C20 C19 C18 121.1(5) . . ?
C20 C19 H19 119.5 . . ?
C18 C19 H19 119.5 . . ?
C17 C18 C19 120.8(4) . . ?
C17 C18 H18 119.6 . . ?
C19 C18 H18 119.6 . . ?
C18 C17 C16 119.7(4) . . ?
C18 C17 H17 120.2 . . ?
C16 C17 H17 120.2 . . ?
C21 C16 C17 119.4(4) . . ?
C21 C16 C14 109.1(3) . . ?
C17 C16 C14 131.5(4) . . ?
O15 C14 N13 124.8(4) . . ?
O15 C14 C16 128.7(3) . . ?
N13 C14 C16 106.5(3) . . ?
C35 C40 C39 120.3(3) . . ?
C35 C40 H40 119.8 . . ?
C39 C40 H40 119.8 . . ?
O34 C35 C36 122.5(3) . . ?
O34 C35 C40 114.0(3) . . ?
C36 C35 C40 123.5(3) . . ?
C32 C33 C23 123.2(3) . . ?
C32 C33 O34 114.4(3) . . ?
C23 C33 O34 122.4(3) . . ?
C33 C32 C26 120.5(3) . . ?
C33 C32 H32 119.7 . . ?
C26 C32 H32 119.7 . . ?
N27 C26 C32 121.5(3) . . ?
N27 C26 C25 120.9(3) . . ?
C32 C26 C25 117.6(3) . . ?
N27 C28 C29 112.9(4) . . ?
N27 C28 H28A 109.0 . . ?
C29 C28 H28A 109.0 . . ?
N27 C28 H28B 109.0 . . ?
C29 C28 H28B 109.0 . . ?
H28A C28 H28B 107.8 . . ?
C28 C29 H29A 109.5 . . ?
C28 C29 H29B 109.5 . . ?
H29A C29 H29B 109.5 . . ?
C28 C29 H29C 109.5 . . ?
H29A C29 H29C 109.5 . . ?
H29B C29 H29C 109.5 . . ?
N27 C30 C31 113.5(4) . . ?
N27 C30 H30A 108.9 . . ?
C31 C30 H30A 108.9 . . ?
N27 C30 H30B 108.9 . . ?
C31 C30 H30B 108.9 . . ?
H30A C30 H30B 107.7 . . ?
C30 C31 H31A 109.5 . . ?
C30 C31 H31B 109.5 . . ?
H31A C31 H31B 109.5 . . ?
C30 C31 H31C 109.5 . . ?
H31A C31 H31C 109.5 . . ?
H31B C31 H31C 109.5 . . ?
C24 C25 C26 120.1(3) . . ?
C24 C25 H25 119.9 . . ?
C26 C25 H25 119.9 . . ?
C25 C24 C23 122.9(3) . . ?
C25 C24 H24 118.6 . . ?
C23 C24 H24 118.6 . . ?
C33 C23 C24 115.7(3) . . ?
C33 C23 C22 122.6(3) . . ?
C24 C23 C22 121.6(3) . . ?
N41 C44 C45 114.6(3) . . ?
N41 C44 H44A 108.6 . . ?
C45 C44 H44A 108.6 . . ?
N41 C44 H44B 108.6 . . ?
C45 C44 H44B 108.6 . . ?
H44A C44 H44B 107.6 . . ?
C44 C45 H45A 109.5 . . ?
C44 C45 H45B 109.5 . . ?
H45A C45 H45B 109.5 . . ?
C44 C45 H45C 109.5 . . ?
H45A C45 H45C 109.5 . . ?
H45B C45 H45C 109.5 . . ?
C5 C6 C7 120.4(4) . . ?
C5 C6 H6 119.8 . . ?
C7 C6 H6 119.8 . . ?
C6 C5 C4 121.0(4) . . ?
C6 C5 Br1 120.0(3) . . ?
C4 C5 Br1 119.0(3) . . ?

loop_
_geom_bond_atom_site_label_1
_geom_bond_atom_site_label_2
_geom_bond_distance
_geom_bond_site_symmetry_2
_geom_bond_publ_flag
Br1 C5 1.905(4) . ?
O1 C2 1.349(5) . ?
O1 H1 0.8400 . ?
O15 C14 1.219(4) . ?
O34 C35 1.382(4) . ?
O34 C33 1.391(4) . ?
N41 C39 1.381(4) . ?
N41 C44 1.465(4) . ?
N41 C42 1.466(4) . ?
N13 C14 1.381(4) . ?
N13 C12 1.443(5) . ?
N13 C22 1.492(4) . ?
N27 C26 1.393(4) . ?
N27 C28 1.457(5) . ?
N27 C30 1.463(5) . ?
C43 C42 1.505(5) . ?
C43 H43A 0.9800 . ?
C43 H43B 0.9800 . ?
C43 H43C 0.9800 . ?
C42 H42A 0.9900 . ?
C42 H42B 0.9900 . ?
C39 C40 1.404(4) . ?
C39 C38 1.420(5) . ?
C38 C37 1.381(4) . ?
C38 H38 0.9500 . ?
C37 C36 1.406(4) . ?
C37 H37 0.9500 . ?
C36 C35 1.389(4) . ?
C36 C22 1.517(4) . ?
C22 C23 1.519(4) . ?
C22 C21 1.525(5) . ?
C12 C10 1.506(5) . ?
C12 H12A 0.9900 . ?
C12 H12B 0.9900 . ?
C10 N9 1.483(5) . ?
C10 C11 1.488(6) . ?
C10 H10 1.0000 . ?
N9 C8 1.267(5) . ?
C8 C7 1.461(6) . ?
C8 H8 0.9500 . ?
C7 C6 1.398(6) . ?
C7 C2 1.408(6) . ?
C2 C3 1.391(6) . ?
C3 C4 1.392(7) . ?
C3 H3 0.9500 . ?
C4 C5 1.392(7) . ?
C4 H4 0.9500 . ?
C11 H11A 0.9800 . ?
C11 H11B 0.9800 . ?
C11 H11C 0.9800 . ?
C21 C16 1.384(5) . ?
C21 C20 1.399(6) . ?
C20 C19 1.393(6) . ?
C20 H20 0.9500 . ?
C19 C18 1.403(8) . ?
C19 H19 0.9500 . ?
C18 C17 1.349(7) . ?
C18 H18 0.9500 . ?
C17 C16 1.412(5) . ?
C17 H17 0.9500 . ?
C16 C14 1.473(6) . ?
C40 C35 1.394(4) . ?
C40 H40 0.9500 . ?
C33 C32 1.386(4) . ?
C33 C23 1.390(4) . ?
C32 C26 1.400(4) . ?
C32 H32 0.9500 . ?
C26 C25 1.407(5) . ?
C28 C29 1.518(6) . ?
C28 H28A 0.9900 . ?
C28 H28B 0.9900 . ?
C29 H29A 0.9800 . ?
C29 H29B 0.9800 . ?
C29 H29C 0.9800 . ?
C30 C31 1.509(7) . ?
C30 H30A 0.9900 . ?
C30 H30B 0.9900 . ?
C31 H31A 0.9800 . ?
C31 H31B 0.9800 . ?
C31 H31C 0.9800 . ?
C25 C24 1.393(5) . ?
C25 H25 0.9500 . ?
C24 C23 1.394(4) . ?
C24 H24 0.9500 . ?
C44 C45 1.518(5) . ?
C44 H44A 0.9900 . ?
C44 H44B 0.9900 . ?
C45 H45A 0.9800 . ?
C45 H45B 0.9800 . ?
C45 H45C 0.9800 . ?
C6 C5 1.378(6) . ?
C6 H6 0.9500 . ?

loop_
_geom_hbond_atom_site_label_D
_geom_hbond_atom_site_label_H
_geom_hbond_atom_site_label_A
_geom_hbond_distance_DH
_geom_hbond_distance_HA
_geom_hbond_distance_DA
_geom_hbond_angle_DHA
_geom_hbond_site_symmetry_A
_geom_hbond_publ_flag
C45 H45C Br1 0.98 3.12 3.893(4) 136.8 1_556 yes
C44 H44B O15 0.99 2.60 3.297(4) 127.7 1_655 yes
C25 H25 O1 0.95 2.64 3.584(4) 170.7 2_566 yes
C8 H8 O34 0.95 2.46 3.307(5) 148.6 2_666 yes
O1 H1 N9 0.84 1.88 2.622(5) 147.4 . yes
C45 H45C Br1 0.98 3.12 3.893(4) 136.8 1_556 yes
C44 H44B O15 0.99 2.60 3.297(4) 127.7 1_655 yes
C25 H25 O1 0.95 2.64 3.584(4) 170.7 2_566 yes
C8 H8 O34 0.95 2.46 3.307(5) 148.6 2_666 yes
O1 H1 N9 0.84 1.88 2.622(5) 147.4 . yes
C45 H45C Br1 0.98 3.12 3.893(4) 136.8 1_556 yes
C44 H44B O15 0.99 2.60 3.297(4) 127.7 1_655 yes
C25 H25 O1 0.95 2.64 3.584(4) 170.7 2_566 yes
C8 H8 O34 0.95 2.46 3.307(5) 148.6 2_666 yes
O1 H1 N9 0.84 1.88 2.622(5) 147.4 . yes
C45 H45C Br1 0.98 3.12 3.893(4) 136.8 1_556 yes
C44 H44B O15 0.99 2.60 3.297(4) 127.7 1_655 yes
C25 H25 O1 0.95 2.64 3.584(4) 170.7 2_566 yes
C8 H8 O34 0.95 2.46 3.307(5) 148.6 2_666 yes
O1 H1 N9 0.84 1.88 2.622(5) 147.4 . yes
